data_7013991
loop_
_publ_author_name
'Raubenheimer, Helgard G.'
'du Toit, Aletta'
'du Toit, Maria'
'An, Jin'
'van Niekerk, Lizette'
'Cronje, Stephanie'
'Esterhuysen, Catharine'
'Crouch, Andrew M.'

_publ_section_title
;
 Anionic Fischer-type carbene complexes as bidentate (N,O) ligands.
;
_journal_issue 8
_journal_name_full 'Dalton transactions (Cambridge, England : 2003)'
_journal_page_first 1173
_journal_page_last 1180
_journal_paper_doi 10.1039/b316998g
_journal_year 2004
_chemical_formula_moiety 'C30 H12 Cr3 Fe N3 O18 S3, C H2 Cl2'
_chemical_formula_sum 'C31 H14 Cl2 Cr3 Fe N3 O18 S3'
_chemical_formula_weight 1095.38
_chemical_name_systematic
;
?
;
_space_group_IT_number 61
_symmetry_cell_setting orthorhombic
_symmetry_space_group_name_Hall '-P 2ac 2ab'
_symmetry_space_group_name_H-M 'P b c a'
_atom_sites_solution_hydrogens geom
_atom_sites_solution_primary direct
_atom_sites_solution_secondary difmap
_audit_creation_method SHELXL-97
_cell_angle_alpha 90.00
_cell_angle_beta 90.00
_cell_angle_gamma 90.00
_cell_formula_units_Z 8
_cell_length_a 16.2281(2)
_cell_length_b 22.0656(3)
_cell_length_c 23.7133(4)
_cell_measurement_reflns_used 18615
_cell_measurement_temperature 203(2)
_cell_measurement_theta_max 26.37
_cell_measurement_theta_min 1.02
_cell_volume 8491.3(2)
_computing_cell_refinement 'DENZO-SMN (Otwinowski & Minor, 1997)'
_computing_data_collection 'COLLECT (Nonius, 1998)'
_computing_data_reduction 'DENZO-SMN (Otwinowski & Minor, 1997)'
_computing_molecular_graphics 'ORTEP-III for Windows (Farrugia,1997)'
_computing_publication_material 'WINGX (Farrugia, 1999)'
_computing_structure_refinement 'SHELXL-97 (Sheldrick, 1997)'
_computing_structure_solution 'SHELXS-97 (Sheldrick, 1990)'
_diffrn_ambient_temperature 203(2)
_diffrn_measured_fraction_theta_full 0.992
_diffrn_measured_fraction_theta_max 0.992
_diffrn_measurement_device_type 'Nonius Kappa CCD'
_diffrn_measurement_method '\f and \w scans to fill Ewald sphere'
_diffrn_radiation_monochromator graphite
_diffrn_radiation_source 'fine-focus sealed tube'
_diffrn_radiation_type MoK\a
_diffrn_radiation_wavelength 0.71073
_diffrn_reflns_av_R_equivalents 0.0957
_diffrn_reflns_av_sigmaI/netI 0.0844
_diffrn_reflns_limit_h_max 19
_diffrn_reflns_limit_h_min -19
_diffrn_reflns_limit_k_max 20
_diffrn_reflns_limit_k_min -26
_diffrn_reflns_limit_l_max 26
_diffrn_reflns_limit_l_min -28
_diffrn_reflns_number 34907
_diffrn_reflns_theta_full 25.00
_diffrn_reflns_theta_max 25.00
_diffrn_reflns_theta_min 1.78
_exptl_absorpt_coefficient_mu 1.431
_exptl_absorpt_correction_type none
_exptl_crystal_colour 'dark purple'
_exptl_crystal_density_diffrn 1.714
_exptl_crystal_density_method 'not measured'
_exptl_crystal_description prism
_exptl_crystal_F_000 4360
_exptl_crystal_size_max 0.12
_exptl_crystal_size_mid 0.1
_exptl_crystal_size_min 0.08
_refine_diff_density_max 0.498
_refine_diff_density_min -0.747
_refine_diff_density_rms 0.099
_refine_ls_extinction_method none
_refine_ls_goodness_of_fit_ref 1.033
_refine_ls_hydrogen_treatment constr
_refine_ls_matrix_type full
_refine_ls_number_parameters 553
_refine_ls_number_reflns 7423
_refine_ls_number_restraints 0
_refine_ls_restrained_S_all 1.033
_refine_ls_R_factor_all 0.1096
_refine_ls_R_factor_gt 0.0568
_refine_ls_shift/su_max 0.001
_refine_ls_shift/su_mean 0.000
_refine_ls_structure_factor_coef Fsqd
_refine_ls_weighting_details 'calc w=1/[\s^2^(Fo^2^)+(0.0503P)^2^+21.2745P] where P=(Fo^2^+2Fc^2^)/3'
_refine_ls_weighting_scheme calc
_refine_ls_wR_factor_gt 0.1161
_refine_ls_wR_factor_ref 0.1354
_reflns_number_gt 4722
_reflns_number_total 7423
_reflns_threshold_expression >2sigma(I)
_cod_data_source_file b316998g.txt
_cod_data_source_block 5
_cod_original_sg_symbol_H-M Pbca
_cod_database_code 7013991

loop_
_symmetry_equiv_pos_as_xyz
'x, y, z'
'-x+1/2, -y, z+1/2'
'x+1/2, -y+1/2, -z'
'-x, y+1/2, -z+1/2'
'-x, -y, -z'
'x-1/2, y, -z-1/2'
'-x-1/2, y-1/2, z'
'x, -y-1/2, z-1/2'

loop_
_atom_site_label
_atom_site_type_symbol
_atom_site_fract_x
_atom_site_fract_y
_atom_site_fract_z
_atom_site_U_iso_or_equiv
_atom_site_adp_type
_atom_site_occupancy
_atom_site_symmetry_multiplicity
_atom_site_calc_flag
_atom_site_refinement_flags
_atom_site_disorder_assembly
_atom_site_disorder_group
C22 C 0.7181(3) 0.1048(2) 0.7989(2) 0.0251(12) Uani 1 1 d . . .
C21 C 0.6308(3) 0.1009(2) 0.8186(2) 0.0253(13) Uani 1 1 d . . .
C23 C 0.8623(3) 0.1189(3) 0.7798(2) 0.0373(15) Uani 1 1 d . . .
H13 H 0.9183 0.1296 0.7782 0.045 Uiso 1 1 calc R . .
C24 C 0.8268(3) 0.0771(2) 0.7456(2) 0.0257(13) Uani 1 1 d . . .
C25 C 0.8711(3) 0.0413(3) 0.7025(2) 0.0341(14) Uani 1 1 d . . .
H15A H 0.8557 0.0554 0.6652 0.051 Uiso 1 1 calc R . .
H15B H 0.8567 -0.0011 0.7064 0.051 Uiso 1 1 calc R . .
H15C H 0.9300 0.0462 0.7077 0.051 Uiso 1 1 calc R . .
C211 C 0.5456(4) 0.1648(3) 0.9620(3) 0.0392(15) Uani 1 1 d . . .
C215 C 0.4944(4) 0.1645(3) 0.8532(3) 0.0374(15) Uani 1 1 d . . .
C212 C 0.5315(4) 0.0602(3) 0.9044(2) 0.0367(15) Uani 1 1 d . . .
C213 C 0.6818(4) 0.1033(3) 0.9289(2) 0.0355(15) Uani 1 1 d . . .
C32 C 0.5377(3) -0.0734(2) 0.7414(2) 0.0247(12) Uani 1 1 d . . .
C31 C 0.6063(3) -0.0838(2) 0.7830(2) 0.0242(12) Uani 1 1 d . . .
C33 C 0.4220(4) -0.0717(3) 0.6787(3) 0.0406(16) Uani 1 1 d . . .
H23 H 0.3733 -0.0777 0.6578 0.049 Uiso 1 1 calc R . .
C34 C 0.4751(3) -0.0256(3) 0.6694(2) 0.0309(14) Uani 1 1 d . . .
C35 C 0.4680(4) 0.0212(3) 0.6240(3) 0.0430(16) Uani 1 1 d . . .
H25A H 0.4156 0.0165 0.6048 0.065 Uiso 1 1 calc R . .
H25B H 0.5125 0.0160 0.5972 0.065 Uiso 1 1 calc R . .
H25C H 0.4711 0.0613 0.6406 0.065 Uiso 1 1 calc R . .
C311 C 0.6321(3) -0.2026(3) 0.9041(3) 0.0331(14) Uani 1 1 d . . .
C314 C 0.5659(4) -0.2101(3) 0.7996(3) 0.0390(15) Uani 1 1 d . . .
C315 C 0.7188(4) -0.1655(3) 0.8122(3) 0.0357(15) Uani 1 1 d . . .
C312 C 0.6611(4) -0.0856(3) 0.8886(3) 0.0432(16) Uani 1 1 d . . .
C12 C 0.7024(3) 0.0349(2) 0.6113(2) 0.0234(12) Uani 1 1 d . . .
C11 C 0.6668(3) 0.0958(2) 0.6242(2) 0.0239(12) Uani 1 1 d . . .
C13 C 0.7673(4) -0.0568(3) 0.5792(2) 0.0340(14) Uani 1 1 d . . .
H33 H 0.7943 -0.0886 0.5602 0.041 Uiso 1 1 calc R . .
C14 C 0.7382(3) -0.0608(2) 0.6323(2) 0.0263(13) Uani 1 1 d . . .
C15 C 0.7444(4) -0.1154(2) 0.6694(2) 0.0344(14) Uani 1 1 d . . .
H35A H 0.7758 -0.1467 0.6504 0.052 Uiso 1 1 calc R . .
H35B H 0.6895 -0.1305 0.6777 0.052 Uiso 1 1 calc R . .
H35C H 0.7718 -0.1045 0.7044 0.052 Uiso 1 1 calc R . .
C111 C 0.6990(4) 0.2503(3) 0.5456(3) 0.0394(15) Uani 1 1 d . . .
C112 C 0.7134(5) 0.2063(3) 0.6509(3) 0.0482(18) Uani 1 1 d . . .
C113 C 0.7939(4) 0.1536(3) 0.5639(3) 0.0400(16) Uani 1 1 d . . .
C114 C 0.6574(4) 0.1376(3) 0.5089(3) 0.0368(15) Uani 1 1 d . . .
C214 C 0.6384(4) 0.2125(3) 0.8866(3) 0.0424(16) Uani 1 1 d . . .
C313 C 0.5060(4) -0.1299(3) 0.8693(3) 0.0365(15) Uani 1 1 d . . .
C115 C 0.5683(5) 0.1867(3) 0.5954(3) 0.0454(17) Uani 1 1 d . . .
Cr3 Cr 0.61329(5) -0.14769(4) 0.84356(4) 0.0257(2) Uani 1 1 d . . .
Cr1 Cr 0.68277(6) 0.17285(4) 0.57924(4) 0.0298(2) Uani 1 1 d . . .
Cr2 Cr 0.58787(6) 0.13494(4) 0.89312(4) 0.0308(2) Uani 1 1 d . . .
Fe1 Fe 0.64437(5) 0.02447(4) 0.72276(3) 0.0302(2) Uani 1 1 d . . .
N2 N 0.7438(2) 0.06977(19) 0.75660(18) 0.0224(10) Uani 1 1 d . . .
N3 N 0.5407(2) -0.02626(19) 0.70592(17) 0.0221(10) Uani 1 1 d . . .
N1 N 0.7007(2) -0.00833(18) 0.65078(17) 0.0198(9) Uani 1 1 d . . .
O2 O 0.5889(2) 0.06756(16) 0.78448(15) 0.0270(8) Uani 1 1 d . . .
O3 O 0.6627(2) -0.04350(16) 0.77420(14) 0.0255(8) Uani 1 1 d . . .
O1 O 0.6280(2) 0.09303(15) 0.67126(14) 0.0245(8) Uani 1 1 d . . .
O211 O 0.5212(3) 0.1850(3) 1.0030(2) 0.0677(15) Uani 1 1 d . . .
O215 O 0.4380(3) 0.1819(2) 0.8302(2) 0.0631(14) Uani 1 1 d . . .
O212 O 0.4972(3) 0.0171(2) 0.9122(2) 0.0676(15) Uani 1 1 d . . .
O213 O 0.7405(3) 0.0848(2) 0.94998(19) 0.0549(13) Uani 1 1 d . . .
O311 O 0.6462(3) -0.2355(2) 0.93945(19) 0.0495(12) Uani 1 1 d . . .
O314 O 0.5375(3) -0.2491(2) 0.7751(2) 0.0704(16) Uani 1 1 d . . .
O315 O 0.7801(3) -0.1747(2) 0.7917(2) 0.0570(13) Uani 1 1 d . . .
O312 O 0.6892(4) -0.0477(2) 0.9152(2) 0.0802(18) Uani 1 1 d . . .
O111 O 0.7112(3) 0.2970(2) 0.5266(2) 0.0536(13) Uani 1 1 d . . .
O112 O 0.7322(4) 0.2247(2) 0.6931(2) 0.0851(19) Uani 1 1 d . . .
O113 O 0.8606(3) 0.1407(2) 0.5521(2) 0.0659(15) Uani 1 1 d . . .
O114 O 0.6445(3) 0.1171(2) 0.4651(2) 0.0604(13) Uani 1 1 d . . .
O214 O 0.6665(3) 0.2598(2) 0.8892(2) 0.0688(15) Uani 1 1 d . . .
O313 O 0.4399(3) -0.1205(3) 0.8829(2) 0.0664(15) Uani 1 1 d . . .
O115 O 0.5011(3) 0.1918(2) 0.6060(2) 0.0674(15) Uani 1 1 d . . .
S2 S 0.79344(9) 0.14985(7) 0.82605(7) 0.0384(4) Uani 1 1 d . . .
S1 S 0.74917(10) 0.01284(7) 0.55069(6) 0.0374(4) Uani 1 1 d . . .
S3 S 0.45283(9) -0.11738(8) 0.73219(7) 0.0420(4) Uani 1 1 d . . .
C41 C 0.4209(7) 0.1594(5) 0.4713(4) 0.121(4) Uani 1 1 d . . .
H4A H 0.4579 0.1829 0.4956 0.145 Uiso 1 1 calc R . .
H4B H 0.3643 0.1679 0.4834 0.145 Uiso 1 1 calc R . .
Cl1 Cl 0.44017(14) 0.08479(12) 0.48134(12) 0.0980(8) Uani 1 1 d . . .
Cl2 Cl 0.4324(2) 0.18427(14) 0.40299(13) 0.1241(11) Uani 1 1 d . . .

loop_
_atom_site_aniso_label
_atom_site_aniso_U_11
_atom_site_aniso_U_22
_atom_site_aniso_U_33
_atom_site_aniso_U_23
_atom_site_aniso_U_13
_atom_site_aniso_U_12
C22 0.030(3) 0.028(3) 0.016(3) 0.004(2) 0.000(2) -0.006(2)
C21 0.043(3) 0.017(3) 0.016(3) -0.001(2) 0.003(2) 0.001(2)
C23 0.026(3) 0.050(4) 0.037(4) 0.008(3) 0.002(3) -0.010(3)
C24 0.029(3) 0.027(3) 0.022(3) 0.007(3) -0.001(2) -0.003(2)
C25 0.031(3) 0.037(3) 0.035(4) 0.002(3) -0.001(3) -0.001(3)
C211 0.039(4) 0.053(4) 0.026(4) -0.005(3) 0.004(3) -0.008(3)
C215 0.051(4) 0.035(4) 0.027(4) -0.004(3) 0.001(3) 0.000(3)
C212 0.042(4) 0.039(4) 0.029(4) 0.003(3) 0.005(3) -0.009(3)
C213 0.051(4) 0.041(4) 0.014(3) -0.001(3) 0.003(3) -0.004(3)
C32 0.026(3) 0.026(3) 0.022(3) -0.001(3) -0.002(2) -0.001(2)
C31 0.027(3) 0.024(3) 0.021(3) 0.000(2) 0.005(2) -0.001(2)
C33 0.034(3) 0.051(4) 0.036(4) 0.003(3) -0.013(3) -0.009(3)
C34 0.033(3) 0.038(4) 0.021(3) 0.003(3) -0.006(2) 0.005(3)
C35 0.045(4) 0.049(4) 0.035(4) 0.003(3) -0.009(3) 0.004(3)
C311 0.035(3) 0.031(3) 0.033(4) 0.002(3) 0.002(3) -0.006(3)
C314 0.046(4) 0.031(4) 0.041(4) -0.001(3) -0.006(3) 0.004(3)
C315 0.035(4) 0.040(4) 0.032(4) 0.024(3) 0.000(3) -0.001(3)
C312 0.055(4) 0.042(4) 0.033(4) 0.011(3) -0.014(3) -0.002(3)
C12 0.023(3) 0.025(3) 0.022(3) -0.003(2) 0.003(2) 0.002(2)
C11 0.028(3) 0.022(3) 0.021(3) 0.002(2) -0.007(2) -0.002(2)
C13 0.049(4) 0.027(3) 0.027(3) -0.006(3) 0.004(3) 0.013(3)
C14 0.032(3) 0.022(3) 0.024(3) -0.001(2) -0.004(2) 0.003(2)
C15 0.042(3) 0.028(3) 0.033(4) 0.002(3) 0.010(3) 0.006(3)
C111 0.050(4) 0.035(4) 0.033(4) 0.000(3) -0.005(3) 0.003(3)
C112 0.082(5) 0.021(3) 0.042(4) 0.005(3) -0.002(4) -0.012(3)
C113 0.044(4) 0.033(4) 0.043(4) 0.012(3) -0.012(3) -0.010(3)
C114 0.041(4) 0.037(4) 0.033(4) 0.010(3) -0.002(3) 0.010(3)
C214 0.047(4) 0.050(4) 0.031(4) -0.008(3) 0.017(3) -0.002(3)
C313 0.034(4) 0.043(4) 0.032(4) 0.009(3) 0.005(3) -0.001(3)
C115 0.065(5) 0.033(4) 0.038(4) 0.007(3) -0.001(3) 0.017(3)
Cr3 0.0270(5) 0.0250(5) 0.0251(5) 0.0055(4) 0.0000(4) -0.0023(4)
Cr1 0.0391(5) 0.0238(5) 0.0263(5) 0.0073(4) -0.0033(4) 0.0016(4)
Cr2 0.0366(5) 0.0354(6) 0.0205(5) -0.0040(4) 0.0038(4) -0.0047(4)
Fe1 0.0344(5) 0.0313(5) 0.0249(5) 0.0004(4) 0.0014(4) -0.0011(4)
N2 0.024(2) 0.025(2) 0.018(2) 0.002(2) -0.0027(19) -0.0024(19)
N3 0.024(2) 0.027(3) 0.016(2) -0.002(2) -0.0023(18) 0.0027(19)
N1 0.026(2) 0.018(2) 0.015(2) 0.0011(19) -0.0011(18) 0.0042(19)
O2 0.0264(19) 0.030(2) 0.024(2) -0.0059(18) 0.0037(16) -0.0034(16)
O3 0.026(2) 0.030(2) 0.020(2) 0.0066(17) -0.0015(15) -0.0070(17)
O1 0.032(2) 0.024(2) 0.017(2) 0.0004(16) 0.0037(16) 0.0028(16)
O211 0.057(3) 0.106(4) 0.039(3) -0.029(3) 0.014(2) -0.003(3)
O215 0.071(3) 0.071(4) 0.048(3) -0.003(3) -0.018(3) 0.013(3)
O212 0.074(4) 0.050(3) 0.078(4) 0.010(3) 0.002(3) -0.016(3)
O213 0.064(3) 0.064(3) 0.036(3) 0.010(2) -0.011(2) 0.006(3)
O311 0.056(3) 0.049(3) 0.044(3) 0.026(2) 0.000(2) 0.001(2)
O314 0.097(4) 0.039(3) 0.076(4) -0.020(3) -0.028(3) -0.002(3)
O315 0.036(3) 0.076(3) 0.060(3) 0.030(3) 0.019(2) 0.010(2)
O312 0.109(5) 0.057(3) 0.074(4) -0.009(3) -0.046(4) -0.015(3)
O111 0.079(3) 0.028(3) 0.054(3) 0.020(2) -0.007(2) -0.004(2)
O112 0.150(6) 0.053(3) 0.053(4) -0.010(3) -0.023(4) -0.017(3)
O113 0.036(3) 0.076(4) 0.086(4) 0.016(3) 0.001(3) -0.001(3)
O114 0.071(3) 0.077(4) 0.033(3) -0.011(3) -0.011(2) 0.009(3)
O214 0.082(4) 0.044(3) 0.080(4) -0.009(3) 0.022(3) -0.022(3)
O313 0.043(3) 0.092(4) 0.063(4) 0.007(3) 0.010(3) 0.012(3)
O115 0.047(3) 0.077(4) 0.078(4) 0.005(3) 0.015(3) 0.030(3)
S2 0.0384(9) 0.0453(10) 0.0315(9) -0.0115(7) 0.0025(7) -0.0142(7)
S1 0.0570(10) 0.0330(9) 0.0222(8) 0.0021(7) 0.0126(7) 0.0117(7)
S3 0.0346(9) 0.0450(10) 0.0465(10) 0.0106(8) -0.0139(7) -0.0158(7)
C41 0.116(8) 0.164(11) 0.083(8) -0.071(8) -0.039(6) 0.071(8)
Cl1 0.0745(15) 0.0998(19) 0.120(2) 0.0231(16) -0.0042(14) -0.0025(14)
Cl2 0.162(3) 0.111(2) 0.099(2) 0.0231(18) -0.0214(19) -0.046(2)

loop_
_atom_type_symbol
_atom_type_description
_atom_type_scat_dispersion_real
_atom_type_scat_dispersion_imag
_atom_type_scat_source
C C 0.0033 0.0016 'International Tables Vol C Tables 4.2.6.8 and 6.1.1.4'
H H 0.0000 0.0000 'International Tables Vol C Tables 4.2.6.8 and 6.1.1.4'
Cr Cr 0.3209 0.6236 'International Tables Vol C Tables 4.2.6.8 and 6.1.1.4'
Fe Fe 0.3463 0.8444 'International Tables Vol C Tables 4.2.6.8 and 6.1.1.4'
N N 0.0061 0.0033 'International Tables Vol C Tables 4.2.6.8 and 6.1.1.4'
O O 0.0106 0.0060 'International Tables Vol C Tables 4.2.6.8 and 6.1.1.4'
S S 0.1246 0.1234 'International Tables Vol C Tables 4.2.6.8 and 6.1.1.4'
Cl Cl 0.1484 0.1585 'International Tables Vol C Tables 4.2.6.8 and 6.1.1.4'

loop_
_geom_angle_atom_site_label_1
_geom_angle_atom_site_label_2
_geom_angle_atom_site_label_3
_geom_angle
_geom_angle_site_symmetry_1
_geom_angle_site_symmetry_3
_geom_angle_publ_flag
N2 C22 C21 119.9(4) . . ?
N2 C22 S2 113.4(4) . . ?
C21 C22 S2 126.7(4) . . ?
O2 C21 C22 109.7(4) . . ?
O2 C21 Cr2 125.0(4) . . ?
C22 C21 Cr2 124.9(4) . . ?
C24 C23 S2 112.2(4) . . ?
C24 C23 H13 123.9 . . ?
S2 C23 H13 123.9 . . ?
C23 C24 N2 112.4(5) . . ?
C23 C24 C25 124.7(5) . . ?
N2 C24 C25 122.8(5) . . ?
C24 C25 H15A 109.5 . . ?
C24 C25 H15B 109.5 . . ?
H15A C25 H15B 109.5 . . ?
C24 C25 H15C 109.5 . . ?
H15A C25 H15C 109.5 . . ?
H15B C25 H15C 109.5 . . ?
O211 C211 Cr2 177.4(6) . . ?
O215 C215 Cr2 178.9(6) . . ?
O212 C212 Cr2 178.1(6) . . ?
O213 C213 Cr2 178.4(6) . . ?
N3 C32 C31 120.2(4) . . ?
N3 C32 S3 113.1(4) . . ?
C31 C32 S3 126.7(4) . . ?
O3 C31 C32 108.2(4) . . ?
O3 C31 Cr3 123.8(4) . . ?
C32 C31 Cr3 127.9(4) . . ?
C34 C33 S3 112.4(4) . . ?
C34 C33 H23 123.8 . . ?
S3 C33 H23 123.8 . . ?
C33 C34 N3 112.6(5) . . ?
C33 C34 C35 125.9(5) . . ?
N3 C34 C35 121.4(5) . . ?
C34 C35 H25A 109.5 . . ?
C34 C35 H25B 109.5 . . ?
H25A C35 H25B 109.5 . . ?
C34 C35 H25C 109.5 . . ?
H25A C35 H25C 109.5 . . ?
H25B C35 H25C 109.5 . . ?
O311 C311 Cr3 177.5(5) . . ?
O314 C314 Cr3 177.1(6) . . ?
O315 C315 Cr3 177.2(5) . . ?
O312 C312 Cr3 179.1(6) . . ?
N1 C12 C11 119.3(4) . . ?
N1 C12 S1 113.4(4) . . ?
C11 C12 S1 127.2(4) . . ?
O1 C11 C12 109.0(4) . . ?
O1 C11 Cr1 124.1(4) . . ?
C12 C11 Cr1 126.8(4) . . ?
C14 C13 S1 111.6(4) . . ?
C14 C13 H33 124.2 . . ?
S1 C13 H33 124.2 . . ?
C13 C14 N1 113.5(5) . . ?
C13 C14 C15 125.4(5) . . ?
N1 C14 C15 121.2(5) . . ?
C14 C15 H35A 109.5 . . ?
C14 C15 H35B 109.5 . . ?
H35A C15 H35B 109.5 . . ?
C14 C15 H35C 109.5 . . ?
H35A C15 H35C 109.5 . . ?
H35B C15 H35C 109.5 . . ?
O111 C111 Cr1 177.5(6) . . ?
O112 C112 Cr1 178.5(7) . . ?
O113 C113 Cr1 176.8(6) . . ?
O114 C114 Cr1 177.6(6) . . ?
O214 C214 Cr2 171.9(6) . . ?
O313 C313 Cr3 176.9(6) . . ?
O115 C115 Cr1 176.4(6) . . ?
C313 Cr3 C314 87.4(3) . . ?
C313 Cr3 C312 92.5(3) . . ?
C314 Cr3 C312 179.3(3) . . ?
C313 Cr3 C311 92.1(2) . . ?
C314 Cr3 C311 91.0(3) . . ?
C312 Cr3 C311 88.3(2) . . ?
C313 Cr3 C315 175.9(3) . . ?
C314 Cr3 C315 90.0(3) . . ?
C312 Cr3 C315 90.0(3) . . ?
C311 Cr3 C315 91.1(2) . . ?
C313 Cr3 C31 91.9(2) . . ?
C314 Cr3 C31 95.4(2) . . ?
C312 Cr3 C31 85.3(2) . . ?
C311 Cr3 C31 172.6(2) . . ?
C315 Cr3 C31 85.2(2) . . ?
C114 Cr1 C113 86.8(3) . . ?
C114 Cr1 C111 91.6(3) . . ?
C113 Cr1 C111 89.4(3) . . ?
C114 Cr1 C112 177.2(3) . . ?
C113 Cr1 C112 90.6(3) . . ?
C111 Cr1 C112 89.5(3) . . ?
C114 Cr1 C115 91.8(3) . . ?
C113 Cr1 C115 176.1(3) . . ?
C111 Cr1 C115 94.3(3) . . ?
C112 Cr1 C115 90.7(3) . . ?
C114 Cr1 C11 95.3(2) . . ?
C113 Cr1 C11 92.0(2) . . ?
C111 Cr1 C11 173.0(2) . . ?
C112 Cr1 C11 83.7(2) . . ?
C115 Cr1 C11 84.5(2) . . ?
C213 Cr2 C211 91.9(3) . . ?
C213 Cr2 C215 176.8(3) . . ?
C211 Cr2 C215 91.2(3) . . ?
C213 Cr2 C212 90.2(3) . . ?
C211 Cr2 C212 90.3(3) . . ?
C215 Cr2 C212 89.1(3) . . ?
C213 Cr2 C214 91.2(3) . . ?
C211 Cr2 C214 85.0(3) . . ?
C215 Cr2 C214 89.7(3) . . ?
C212 Cr2 C214 175.2(3) . . ?
C213 Cr2 C21 88.7(2) . . ?
C211 Cr2 C21 178.3(2) . . ?
C215 Cr2 C21 88.1(2) . . ?
C212 Cr2 C21 88.1(2) . . ?
C214 Cr2 C21 96.5(2) . . ?
O3 Fe1 O1 179.03(15) . . ?
O3 Fe1 O2 88.64(15) . . ?
O1 Fe1 O2 91.62(15) . . ?
O3 Fe1 N3 80.11(16) . . ?
O1 Fe1 N3 100.81(16) . . ?
O2 Fe1 N3 91.92(16) . . ?
O3 Fe1 N2 90.58(15) . . ?
O1 Fe1 N2 88.54(16) . . ?
O2 Fe1 N2 80.43(16) . . ?
N3 Fe1 N2 168.13(17) . . ?
O3 Fe1 N1 100.32(15) . . ?
O1 Fe1 N1 79.40(15) . . ?
O2 Fe1 N1 170.98(16) . . ?
N3 Fe1 N1 90.62(16) . . ?
N2 Fe1 N1 98.34(17) . . ?
C22 N2 C24 112.3(4) . . ?
C22 N2 Fe1 109.2(3) . . ?
C24 N2 Fe1 138.3(4) . . ?
C32 N3 C34 112.1(4) . . ?
C32 N3 Fe1 109.3(3) . . ?
C34 N3 Fe1 138.6(4) . . ?
C12 N1 C14 111.5(4) . . ?
C12 N1 Fe1 109.7(3) . . ?
C14 N1 Fe1 138.8(3) . . ?
C21 O2 Fe1 120.2(3) . . ?
C31 O3 Fe1 121.4(3) . . ?
C11 O1 Fe1 120.8(3) . . ?
C22 S2 C23 89.6(3) . . ?
C12 S1 C13 90.0(3) . . ?
C33 S3 C32 89.8(3) . . ?
Cl1 C41 Cl2 115.0(5) . . ?
Cl1 C41 H4A 108.5 . . ?
Cl2 C41 H4A 108.5 . . ?
Cl1 C41 H4B 108.5 . . ?
Cl2 C41 H4B 108.5 . . ?
H4A C41 H4B 107.5 . . ?

loop_
_geom_bond_atom_site_label_1
_geom_bond_atom_site_label_2
_geom_bond_distance
_geom_bond_site_symmetry_2
_geom_bond_publ_flag
C22 N2 1.333(6) . ?
C22 C21 1.494(7) . ?
C22 S2 1.703(5) . ?
C21 O2 1.286(6) . ?
C21 Cr2 2.044(5) . ?
C23 C24 1.356(8) . ?
C23 S2 1.708(6) . ?
C23 H13 0.9400 . ?
C24 N2 1.381(6) . ?
C24 C25 1.478(8) . ?
C25 H15A 0.9700 . ?
C25 H15B 0.9700 . ?
C25 H15C 0.9700 . ?
C211 O211 1.142(7) . ?
C211 Cr2 1.889(6) . ?
C215 O215 1.133(7) . ?
C215 Cr2 1.903(7) . ?
C212 O212 1.117(7) . ?
C212 Cr2 1.905(7) . ?
C213 O213 1.150(7) . ?
C213 Cr2 1.879(7) . ?
C32 N3 1.339(6) . ?
C32 C31 1.505(7) . ?
C32 S3 1.699(5) . ?
C31 O3 1.292(6) . ?
C31 Cr3 2.016(5) . ?
C33 C34 1.351(8) . ?
C33 S3 1.697(6) . ?
C33 H23 0.9400 . ?
C34 N3 1.373(6) . ?
C34 C35 1.496(8) . ?
C35 H25A 0.9700 . ?
C35 H25B 0.9700 . ?
C35 H25C 0.9700 . ?
C311 O311 1.131(6) . ?
C311 Cr3 1.904(6) . ?
C314 O314 1.135(7) . ?
C314 Cr3 1.891(7) . ?
C315 O315 1.124(7) . ?
C315 Cr3 1.908(7) . ?
C312 O312 1.143(7) . ?
C312 Cr3 1.902(7) . ?
C12 N1 1.338(6) . ?
C12 C11 1.494(7) . ?
C12 S1 1.696(5) . ?
C11 O1 1.284(6) . ?
C11 Cr1 2.023(5) . ?
C13 C14 1.347(8) . ?
C13 S1 1.705(6) . ?
C13 H33 0.9400 . ?
C14 N1 1.379(6) . ?
C14 C15 1.497(7) . ?
C15 H35A 0.9700 . ?
C15 H35B 0.9700 . ?
C15 H35C 0.9700 . ?
C111 O111 1.142(7) . ?
C111 Cr1 1.905(7) . ?
C112 O112 1.123(8) . ?
C112 Cr1 1.918(8) . ?
C113 O113 1.153(7) . ?
C113 Cr1 1.889(7) . ?
C114 O114 1.152(7) . ?
C114 Cr1 1.886(7) . ?
C214 O214 1.139(7) . ?
C214 Cr2 1.905(7) . ?
C313 O313 1.139(7) . ?
C313 Cr3 1.887(6) . ?
C115 O115 1.125(7) . ?
C115 Cr1 1.921(8) . ?
Fe1 O3 1.956(3) . ?
Fe1 O1 1.962(3) . ?
Fe1 O2 1.964(3) . ?
Fe1 N3 2.060(4) . ?
Fe1 N2 2.061(4) . ?
Fe1 N1 2.067(4) . ?
C41 Cl1 1.693(12) . ?
C41 Cl2 1.720(12) . ?
C41 H4A 0.9800 . ?
C41 H4B 0.9800 . ?
